data_1573874
loop_
_publ_author_name
'Vlahakis, Niko'
'Clauss, Arden'
'Rodriguez, Jose A.'

_publ_section_title
;
 Accounting for electron-beam-induced warping of molecular nanocrystals in
 MicroED structure determination.
;
_journal_coeditor_code NF5001SUP1
_journal_issue 2
_journal_name_full IUCrJ
_journal_paper_doi 10.1107/S2052252524012132
_journal_volume 12
_journal_year 2025
_chemical_absolute_configuration rm
_chemical_formula_sum 'C12 H24 Cu2 N4 O12'
_chemical_formula_weight 543.43
_chemical_name_common Cu(II)-serine
_space_group_crystal_system monoclinic
_space_group_IT_number 4
_space_group_name_Hall 'P 2yb'
_space_group_name_H-M_alt 'P 1 21 1'
_atom_sites_solution_hydrogens geom
_audit_creation_method SHELXL-2019/3
_audit_update_record
;
2024-04-12 # Formatted by publCIF

;
_cell_angle_alpha 90
_cell_angle_beta 90.33
_cell_angle_gamma 90
_cell_formula_units_Z 1
_cell_length_a 5.510(2)
_cell_length_b 8.2400(19)
_cell_length_c 9.720(3)
_cell_measurement_reflns_used 3266
_cell_measurement_temperature 100(2)
_cell_measurement_theta_max 0.898
_cell_measurement_theta_min 0.114
_cell_volume 441.3(2)
_computing_structure_refinement 'SHELXL-2019/2 (Sheldrick, 2019)'
_computing_structure_solution 'SHELXT 2018/2 (Sheldrick, 2018)'
_diffrn_ambient_temperature 100(2)
_diffrn_measured_fraction_theta_full 0.896
_diffrn_measured_fraction_theta_max 0.882
_diffrn_measurement_device_type TEM
_diffrn_radiation_type Electron
_diffrn_radiation_wavelength 0.0251
_diffrn_reflns_av_R_equivalents 0.1191
_diffrn_reflns_av_unetI/netI 0.1657
_diffrn_reflns_Laue_measured_fraction_full 0.896
_diffrn_reflns_Laue_measured_fraction_max 0.882
_diffrn_reflns_limit_h_max 6
_diffrn_reflns_limit_h_min -6
_diffrn_reflns_limit_k_max 10
_diffrn_reflns_limit_k_min -10
_diffrn_reflns_limit_l_max 11
_diffrn_reflns_limit_l_min -11
_diffrn_reflns_number 3266
_diffrn_reflns_point_group_measured_fraction_full 0.903
_diffrn_reflns_point_group_measured_fraction_max 0.887
_diffrn_reflns_theta_full 0.863
_diffrn_reflns_theta_max 0.898
_diffrn_reflns_theta_min 0.114
_diffrn_source FEG
_exptl_absorpt_coefficient_mu 0.000
_exptl_crystal_colour Blue
_exptl_crystal_density_diffrn 2.045
_exptl_crystal_description Plate
_exptl_crystal_F_000 87
_refine_diff_density_max 0.272
_refine_diff_density_min -0.230
_refine_diff_density_rms 0.060
_refine_ls_abs_structure_details
;
 All f" are zero, so absolute structure could not be determined
;
_refine_ls_extinction_coef 33452(35)
_refine_ls_extinction_expression Fc^*^=kFc[1+0.001xFc^2^\l^3^/sin(2\q)]^-1/4^
_refine_ls_extinction_method 'SHELXL-2019/2 (Sheldrick 2019)'
_refine_ls_goodness_of_fit_ref 1.125
_refine_ls_hydrogen_treatment mixed
_refine_ls_matrix_type full
_refine_ls_number_parameters 141
_refine_ls_number_reflns 1584
_refine_ls_number_restraints 217
_refine_ls_restrained_S_all 1.056
_refine_ls_R_factor_all 0.1357
_refine_ls_R_factor_gt 0.1217
_refine_ls_shift/su_max 0.013
_refine_ls_shift/su_mean 0.001
_refine_ls_structure_factor_coef Fsqd
_refine_ls_weighting_details 'w=1/[\s^2^(Fo^2^)+(0.1796P)^2^+0.2784P] where P=(Fo^2^+2Fc^2^)/3'
_refine_ls_weighting_scheme calc
_refine_ls_wR_factor_gt 0.3225
_refine_ls_wR_factor_ref 0.3441
_reflns_Friedel_coverage 0.877
_reflns_Friedel_fraction_full 0.912
_reflns_Friedel_fraction_max 0.893
_reflns_number_gt 1366
_reflns_number_total 1584
_reflns_threshold_expression 'I > 2\s(I)'
_cod_data_source_file nf5001.cif
_cod_data_source_block CuIIserine
_cod_original_sg_symbol_H-M 'P 21'
_cod_database_code 1573874
_shelx_shelxl_version_number 2019/3
_shelx_space_group_comment
;
The symmetry employed for this shelxl refinement is uniquely defined
by the following loop, which should always be used as a source of
symmetry information in preference to the above space-group names.
They are only intended as comments.
;
_publcif_funding_html
;
;

loop_
_space_group_symop_operation_xyz
'x, y, z'
'-x, y+1/2, -z'

loop_
_atom_site_label
_atom_site_type_symbol
_atom_site_fract_x
_atom_site_fract_y
_atom_site_fract_z
_atom_site_U_iso_or_equiv
_atom_site_adp_type
_atom_site_occupancy
_atom_site_site_symmetry_order
_atom_site_calc_flag
_atom_site_refinement_flags_posn
_atom_site_refinement_flags_adp
_atom_site_refinement_flags_occupancy
_atom_site_disorder_assembly
_atom_site_disorder_group
O5 O 0.277(2) 0.3122(17) 0.6169(18) 0.0154(14) Uani 1 1 d . U . . .
Cu1 Cu 0.4851(9) 0.5927(10) 0.3191(6) 0.0151(10) Uani 1 1 d . U . . .
O6 O 0.504(2) 0.4388(17) 0.4682(18) 0.0152(11) Uani 1 1 d . U . . .
O3 O 0.760(2) 0.4872(16) 0.2352(18) 0.0155(11) Uani 1 1 d . U . . .
O2 O 1.015(2) 0.5040(17) 0.0733(17) 0.0170(17) Uani 1 1 d . U . . .
O1 O 0.548(3) 0.5409(17) -0.1228(19) 0.0167(18) Uani 1 1 d . U . . .
H1 H 0.429(17) 0.567(4) -0.166(11) 0.025 Uiso 1 1 calc R U . . .
C6 C 0.3157(9) 0.4204(6) 0.5330(16) 0.0152(12) Uani 1 1 d D U . . .
C2 C 0.6866(12) 0.6899(5) 0.0742(3) 0.0156(13) Uani 1 1 d D U . . .
H3 H 0.773597 0.791963 0.100352 0.019 Uiso 1 1 calc R U . . .
N1 N 0.451(3) 0.6935(19) 0.1325(19) 0.0155(14) Uani 1 1 d . U . . .
H4A H 0.344719 0.636000 0.079721 0.019 Uiso 1 1 calc R U . . .
H4B H 0.396773 0.797432 0.139542 0.019 Uiso 1 1 calc R U . . .
C5 C 0.1159(8) 0.5417(4) 0.5056(5) 0.0152(12) Uani 1 1 d D U . . .
H7 H -0.021092 0.486739 0.456385 0.018 Uiso 1 1 calc R U . . .
C3 C 0.8323(13) 0.5469(5) 0.1257(11) 0.0157(12) Uani 1 1 d D U . . .
N2 N 0.207(2) 0.6701(18) 0.4225(18) 0.0150(11) Uani 1 1 d . U . . .
H8A H 0.251883 0.755120 0.476742 0.018 Uiso 1 1 calc R U . . .
H8B H 0.089089 0.704899 0.363551 0.018 Uiso 1 1 calc R U . . .
O4 O 0.209(2) 0.6755(18) 0.7200(17) 0.0166(18) Uani 1 1 d . U . . .
H5 H 0.187(10) 0.786(12) 0.724(8) 0.025 Uiso 1 1 calc R U . . .
C1 C 0.673(3) 0.680(2) -0.0807(4) 0.0158(14) Uani 1 1 d D U . . .
H2A H 0.588846 0.777502 -0.117003 0.019 Uiso 1 1 calc R U . . .
H2B H 0.839181 0.678595 -0.118831 0.019 Uiso 1 1 calc R U . . .
C4 C 0.0271(18) 0.6070(11) 0.6414(5) 0.0156(13) Uani 1 1 d D U . . .
H6A H -0.099730 0.689613 0.623690 0.019 Uiso 1 1 calc R U . . .
H6B H -0.048253 0.517442 0.694005 0.019 Uiso 1 1 calc R U . . .

loop_
_atom_site_aniso_label
_atom_site_aniso_U_11
_atom_site_aniso_U_22
_atom_site_aniso_U_33
_atom_site_aniso_U_23
_atom_site_aniso_U_13
_atom_site_aniso_U_12
O5 0.013(2) 0.006(2) 0.027(3) 0.000(2) 0.006(2) 0.002(2)
Cu1 0.0133(15) 0.0059(14) 0.026(2) -0.0013(15) 0.0075(12) 0.0006(13)
O6 0.0131(17) 0.0061(17) 0.026(2) -0.0006(17) 0.0073(15) 0.0013(16)
O3 0.0145(17) 0.0057(17) 0.026(2) -0.0018(17) 0.0067(15) 0.0003(16)
O2 0.017(3) 0.006(3) 0.028(3) -0.003(3) 0.007(2) 0.000(2)
O1 0.019(3) 0.005(3) 0.027(4) -0.002(3) 0.003(3) -0.003(3)
C6 0.0131(18) 0.0060(18) 0.026(2) -0.0005(18) 0.0071(16) 0.0015(17)
C2 0.016(2) 0.004(2) 0.027(2) -0.002(2) 0.0052(19) -0.0013(19)
N1 0.016(2) 0.004(2) 0.027(3) -0.002(2) 0.005(2) -0.002(2)
C5 0.0132(18) 0.0060(18) 0.026(2) -0.0004(18) 0.0070(16) 0.0013(17)
C3 0.0156(19) 0.0052(18) 0.026(2) -0.0022(19) 0.0063(17) -0.0003(17)
N2 0.0129(18) 0.0058(17) 0.026(2) -0.0008(18) 0.0071(15) 0.0011(16)
O4 0.016(3) 0.007(3) 0.027(4) 0.000(3) 0.006(3) 0.002(3)
C1 0.017(2) 0.004(2) 0.027(3) -0.002(2) 0.005(2) -0.002(2)
C4 0.014(2) 0.006(2) 0.027(3) 0.000(2) 0.007(2) 0.001(2)

loop_
_atom_type_symbol
_atom_type_description
_atom_type_scat_dispersion_real
_atom_type_scat_dispersion_imag
_atom_type_scat_source
C C 0.0000 0.0000 'International Tables Vol C Tables 4.2.6.8 and 6.1.1.4'
N N 0.0000 0.0000 'International Tables Vol C Tables 4.2.6.8 and 6.1.1.4'
O O 0.0000 0.0000 'International Tables Vol C Tables 4.2.6.8 and 6.1.1.4'
Cu Cu 0.0000 0.0000 'International Tables Vol C Tables 4.2.6.8 and 6.1.1.4'
H H 0.0000 0.0000 'International Tables Vol C Tables 4.2.6.8 and 6.1.1.4'

loop_
_geom_angle_atom_site_label_1
_geom_angle_atom_site_label_2
_geom_angle_atom_site_label_3
_geom_angle
_geom_angle_site_symmetry_1
_geom_angle_site_symmetry_3
_geom_angle_publ_flag
C6 O5 Cu1 130.2(9) . 2_646 ?
O6 Cu1 O3 89.0(6) . . ?
O6 Cu1 N2 82.3(6) . . ?
O3 Cu1 N2 171.1(7) . . ?
O6 Cu1 N1 163.3(6) . . ?
O3 Cu1 N1 82.8(7) . . ?
N2 Cu1 N1 105.2(7) . . ?
O6 Cu1 O5 106.5(7) . 2_656 ?
O3 Cu1 O5 91.2(5) . 2_656 ?
N2 Cu1 O5 93.0(6) . 2_656 ?
N1 Cu1 O5 88.2(6) . 2_656 ?
C6 O6 Cu1 115.3(11) . . ?
C3 O3 Cu1 116.0(9) . . ?
O6 C6 O5 125.6(10) . . ?
O6 C6 C5 116.4(11) . . ?
O5 C6 C5 117.9(9) . . ?
N1 C2 C3 111.7(8) . . ?
N1 C2 C1 111.0(10) . . ?
C3 C2 C1 108.2(8) . . ?
C2 N1 Cu1 105.8(9) . . ?
N2 C5 C4 110.4(8) . . ?
N2 C5 C6 109.5(7) . . ?
C4 C5 C6 108.8(7) . . ?
O2 C3 O3 121.8(11) . . ?
O2 C3 C2 122.8(10) . . ?
O3 C3 C2 115.0(9) . . ?
C5 N2 Cu1 109.3(8) . . ?
O1 C1 C2 110.9(11) . . ?
O4 C4 C5 113.1(9) . . ?

loop_
_geom_bond_atom_site_label_1
_geom_bond_atom_site_label_2
_geom_bond_distance
_geom_bond_site_symmetry_2
_geom_bond_publ_flag
O5 C6 1.228(19) . ?
O5 Cu1 2.317(14) 2_646 ?
Cu1 O6 1.928(16) . ?
Cu1 O3 1.933(14) . ?
Cu1 N2 1.945(14) . ?
Cu1 N1 2.002(19) . ?
O6 C6 1.224(17) . ?
O3 C3 1.240(18) . ?
O2 C3 1.185(15) . ?
O1 C1 1.40(2) . ?
C6 C5 1.510(4) . ?
C2 N1 1.419(15) . ?
C2 C3 1.510(4) . ?
C2 C1 1.510(4) . ?
C5 N2 1.424(16) . ?
C5 C4 1.510(4) . ?
O4 C4 1.376(18) . ?

loop_
_publcif_info_cif.paper_type
?
